data_1008463
loop_
_publ_author_name
'Eisenmann, B.'
'Klein, J.'
'Somer, M.'

_publ_section_title
;
 Crystal structure of decasodium di-\m-phosphidobis(diphosphidostannate(IV)),
 Na~10~Sn~2~P~6~
;
_journal_coden_ASTM ZEKRDZ
_journal_issue 3-4
_journal_name_full
;
 Zeitschrift f\"ur Kristallographie
;
_journal_page_first 269
_journal_page_last 270
_journal_paper_doi 10.1524/zkri.1991.197.3-4.269
_journal_volume 197
_journal_year 1991
_chemical_formula_structural 'Na10 Sn2 P6'
_chemical_formula_sum 'Na10 P6 Sn2'
_chemical_name_systematic
;
Decasodium di-\m-phosphido-bis(diphosphidostannate(IV))
;
_space_group_IT_number 14
_symmetry_cell_setting monoclinic
_symmetry_Int_Tables_number 14
_symmetry_space_group_name_Hall '-P 2yn'
_symmetry_space_group_name_H-M 'P 1 21/n 1'
_cell_angle_alpha 90.(0)
_cell_angle_beta 90.2(1)
_cell_angle_gamma 90.(0)
_cell_formula_units_Z 2
_cell_length_a 13.400(5)
_cell_length_b 7.456(4)
_cell_length_c 8.289(5)
_cell_volume 828.2
_refine_ls_R_factor_all 0.038
_cod_database_code 1008463

loop_
_symmetry_equiv_pos_as_xyz
x,y,z
1/2+x,1/2-y,1/2+z
-x,-y,-z
1/2-x,1/2+y,1/2-z

loop_
_atom_site_label
_atom_site_type_symbol
_atom_site_symmetry_multiplicity
_atom_site_Wyckoff_symbol
_atom_site_fract_x
_atom_site_fract_y
_atom_site_fract_z
_atom_site_occupancy
_atom_site_attached_hydrogens
_atom_site_calc_flag
Sn1 Sn4+ 4 e 0.08851(3) 0.14629(10) 0.42654(4) 1. 0 d
P1 P3- 4 e 0.23455(10) 0.24354(20) 0.59429(20) 1. 0 d
P2 P3- 4 e 0.08186(10) 0.26603(20) 0.14394(20) 1. 0 d
P3 P3- 4 e 0.92928(10) 0.2002(2) 0.5913(2) 1. 0 d
Na1 Na1+ 4 e 0.74183(20) 0.14482(40) 0.42576(30) 1. 0 d
Na2 Na1+ 4 e 0.41789(20) 0.16306(40) 0.42071(30) 1. 0 d
Na3 Na1+ 4 e 0.08957(20) 0.01911(40) 0.83504(40) 1. 0 d
Na4 Na1+ 4 e 0.0877(3) 0.53685(50) 0.6767(4) 1. 0 d
Na5 Na1+ 4 e 0.26067(20) 0.99641(40) 0.1695(4) 1. 0 d

loop_
_atom_type_symbol
_atom_type_oxidation_number
Sn4+ 4.000
P3- -3.000
Na1+ 1.000
